data_7714438
loop_
_publ_author_name
'Zhang, Yingjie'
'Lu, Kim'
'Wei, Tao'
'Karatchevtseva, Inna'
'Zheng, Rongkun'

_publ_section_title
;
 Filling the gaps of uranium oxide hydrates with magnesium(II) ions:
 unique layered structures and the role of additional sodium(I) ions
;
_journal_name_full 'Dalton Transactions'
_journal_paper_doi 10.1039/D3DT03078D
_journal_year 2023
_chemical_formula_moiety 'Mg Na2 O34 U8'
_chemical_formula_sum 'Mg Na2 O34 U8'
_chemical_formula_weight 2518.53
_space_group_crystal_system triclinic
_space_group_IT_number 2
_space_group_name_Hall '-P 1'
_space_group_name_H-M_alt 'P -1'
_atom_sites_solution_primary dual
_audit_creation_date 2023-06-28
_audit_creation_method
;
Olex2 1.5
(compiled 2021.12.09 svn.r5202d8cf for OlexSys, GUI svn.r6439)
;
_audit_update_record
;
2023-08-22 deposited with the CCDC.	2023-11-09 downloaded from the CCDC.
;
_cell_angle_alpha 77.62(3)
_cell_angle_beta 89.01(3)
_cell_angle_gamma 75.83(3)
_cell_formula_units_Z 1
_cell_length_a 8.2140(16)
_cell_length_b 8.3980(17)
_cell_length_c 10.769(2)
_cell_measurement_reflns_used 1820
_cell_measurement_temperature 100(2)
_cell_measurement_theta_max 24.995
_cell_measurement_theta_min 1.938
_cell_volume 703.0(3)
_computing_data_collection 'BlueIce (McPhillips, et al., 2002)'
_computing_data_reduction 'XDS (Kabsch, 1993)'
_computing_molecular_graphics 'Olex2 1.5 (Dolomanov et al., 2009)'
_computing_publication_material 'Olex2 1.5 (Dolomanov et al., 2009)'
_computing_structure_refinement 'SHELXL 2018/3 (Sheldrick, 2015)'
_computing_structure_solution 'SHELXT 2018/2 (Sheldrick, 2018)'
_diffrn_ambient_temperature 100(2)
_diffrn_measured_fraction_theta_full 0.909
_diffrn_measured_fraction_theta_max 0.909
_diffrn_measurement_device_type 'Eiger Detector'
_diffrn_measurement_method '\p  scans'
_diffrn_radiation_type 'silicon double crystal monochromated synchrotron'
_diffrn_radiation_wavelength 0.71079
_diffrn_reflns_av_R_equivalents 0.0388
_diffrn_reflns_av_unetI/netI 0.0336
_diffrn_reflns_Laue_measured_fraction_full 0.909
_diffrn_reflns_Laue_measured_fraction_max 0.909
_diffrn_reflns_limit_h_max 9
_diffrn_reflns_limit_h_min -9
_diffrn_reflns_limit_k_max 9
_diffrn_reflns_limit_k_min -9
_diffrn_reflns_limit_l_max 12
_diffrn_reflns_limit_l_min -12
_diffrn_reflns_number 8426
_diffrn_reflns_point_group_measured_fraction_full 0.909
_diffrn_reflns_point_group_measured_fraction_max 0.909
_diffrn_reflns_theta_full 24.995
_diffrn_reflns_theta_max 24.995
_diffrn_reflns_theta_min 1.938
_diffrn_source 'Australian Synchrotron MX2'
_exptl_absorpt_coefficient_mu 46.071
_exptl_absorpt_correction_T_max 0.4316
_exptl_absorpt_correction_T_min 0.2888
_exptl_absorpt_correction_type multi-scan
_exptl_absorpt_process_details
;
SADABS-2012/1 (Bruker,2012) was used for absorption correction.
wR2(int) was 0.0748 before and 0.0421 after correction.
The Ratio of minimum to maximum transmission is 0.6691.
The \l/2 correction factor is 0.0015.
;
_exptl_crystal_colour orange
_exptl_crystal_density_diffrn 5.949
_exptl_crystal_description plate
_exptl_crystal_F_000 1042
_exptl_crystal_size_max 0.020
_exptl_crystal_size_mid 0.010
_exptl_crystal_size_min 0.004
_refine_diff_density_max 3.429
_refine_diff_density_min -2.808
_refine_diff_density_rms 0.537
_refine_ls_extinction_method none
_refine_ls_goodness_of_fit_ref 1.019
_refine_ls_hydrogen_treatment undef
_refine_ls_matrix_type full
_refine_ls_number_parameters 205
_refine_ls_number_reflns 2247
_refine_ls_number_restraints 0
_refine_ls_restrained_S_all 1.019
_refine_ls_R_factor_all 0.0548
_refine_ls_R_factor_gt 0.0424
_refine_ls_shift/su_max 0.000
_refine_ls_shift/su_mean 0.000
_refine_ls_structure_factor_coef Fsqd
_refine_ls_weighting_details 'w=1/[\s^2^(Fo^2^)+(0.0751P)^2^] where P=(Fo^2^+2Fc^2^)/3'
_refine_ls_weighting_scheme calc
_refine_ls_wR_factor_gt 0.1058
_refine_ls_wR_factor_ref 0.1144
_reflns_number_gt 1820
_reflns_number_total 2247
_reflns_threshold_expression 'I > 2\s(I)'
_cod_data_source_file d3dt03078d2.cif
_cod_data_source_block p1_a
_cod_database_code 7714438
_shelx_shelxl_version_number 2018/3
_shelx_space_group_comment
;
The symmetry employed for this shelxl refinement is uniquely defined
by the following loop, which should always be used as a source of
symmetry information in preference to the above space-group names.
They are only intended as comments.
;
_olex2_refinement_description
;
;
_olex2_submission_special_instructions 'No special instructions were received'

loop_
_space_group_symop_operation_xyz
'x, y, z'
'-x, -y, -z'

loop_
_atom_site_label
_atom_site_type_symbol
_atom_site_fract_x
_atom_site_fract_y
_atom_site_fract_z
_atom_site_U_iso_or_equiv
_atom_site_adp_type
_atom_site_occupancy
_atom_site_site_symmetry_order
_atom_site_calc_flag
_atom_site_refinement_flags_posn
_atom_site_refinement_flags_adp
_atom_site_refinement_flags_occupancy
_atom_site_disorder_assembly
_atom_site_disorder_group
U1 U 0.17586(8) 0.12494(8) 0.92221(6) 0.0168(2) Uani 1 1 d . . . . .
U2 U 0.17057(8) 0.58705(8) 0.91937(6) 0.0167(2) Uani 1 1 d . . . . .
U3 U 0.44840(8) 0.85299(8) 0.64285(6) 0.0156(2) Uani 1 1 d . . . . .
U4 U 0.55693(8) 0.65339(8) 0.36987(6) 0.0170(2) Uani 1 1 d . . . . .
Mg1 Mg 0.000000 1.000000 0.500000 0.0170(18) Uani 1 2 d S . P . .
Na1 Na 0.8285(9) 0.4846(10) 0.7108(7) 0.0266(17) Uani 1 1 d . . . . .
O1 O 0.3132(15) 0.0172(15) 1.0593(11) 0.018(3) Uani 1 1 d . . . . .
O2 O 0.0420(15) 0.2277(16) 0.7839(12) 0.021(3) Uani 1 1 d . . . . .
O3 O 0.0628(15) -0.1088(15) 0.9162(12) 0.020(3) Uani 1 1 d . . . . .
O4 O 0.3963(17) 0.0294(16) 0.7983(12) 0.025(3) Uani 1 1 d . . . . .
O5 O 0.0814(16) 0.3510(15) 0.9944(12) 0.021(3) Uani 1 1 d . . . . .
O6 O 0.3555(16) 0.3368(16) 0.8523(12) 0.023(3) Uani 1 1 d . . . . .
O7 O 0.2842(15) 0.5487(16) 1.0705(11) 0.018(3) Uani 1 1 d . . . . .
O8 O 0.0679(15) 0.6198(14) 0.7664(11) 0.017(3) Uani 1 1 d . . . . .
O9 O 0.4026(17) 0.6694(18) 0.8286(13) 0.030(3) Uani 1 1 d . . . . .
O10 O 0.6688(16) 0.7748(16) 0.6943(12) 0.022(3) Uani 1 1 d . . . . .
O11 O 0.2239(15) 0.9234(15) 0.6046(11) 0.018(3) Uani 1 1 d . . . . .
O12 O 0.5088(16) 0.8864(15) 0.4360(11) 0.018(3) Uani 1 1 d . . . . .
O13 O 0.7776(16) 0.5933(17) 0.4339(13) 0.027(3) Uani 1 1 d . . . . .
O14 O 0.3441(15) 0.7117(16) 0.3031(12) 0.023(3) Uani 1 1 d . . . . .
O15 O 0.5335(15) 0.3915(16) 0.4253(11) 0.019(3) Uani 1 1 d . . . . .
O16 O 0.0117(15) 0.7538(15) 0.4979(10) 0.021(3) Uani 1 1 d . . . . .
O17 O -0.1205(15) 0.9874(15) 0.6763(11) 0.019(3) Uani 1 1 d . . . . .

loop_
_atom_site_aniso_label
_atom_site_aniso_U_11
_atom_site_aniso_U_22
_atom_site_aniso_U_33
_atom_site_aniso_U_23
_atom_site_aniso_U_13
_atom_site_aniso_U_12
U1 0.0147(4) 0.0198(4) 0.0172(4) -0.0092(3) 0.0004(3) -0.0026(3)
U2 0.0147(4) 0.0202(4) 0.0170(4) -0.0090(3) 0.0013(3) -0.0036(3)
U3 0.0129(4) 0.0185(4) 0.0167(4) -0.0084(3) 0.0004(3) -0.0025(3)
U4 0.0143(4) 0.0208(4) 0.0183(4) -0.0101(3) 0.0013(3) -0.0036(3)
Mg1 0.012(4) 0.019(4) 0.020(4) -0.007(4) -0.004(3) -0.001(3)
Na1 0.019(4) 0.029(4) 0.029(4) -0.009(3) -0.005(3) 0.000(3)
O1 0.015(7) 0.024(7) 0.021(6) -0.015(6) 0.003(5) -0.005(5)
O2 0.017(7) 0.027(7) 0.024(7) -0.005(6) 0.011(5) -0.015(6)
O3 0.013(6) 0.023(7) 0.027(7) -0.010(6) 0.006(5) -0.004(5)
O4 0.029(8) 0.025(7) 0.028(7) -0.015(6) 0.006(6) -0.010(6)
O5 0.024(7) 0.018(7) 0.019(7) -0.001(5) 0.000(5) -0.006(6)
O6 0.020(7) 0.023(7) 0.024(7) -0.001(6) -0.003(6) -0.007(6)
O7 0.013(6) 0.031(7) 0.007(5) -0.004(5) 0.003(5) -0.002(5)
O8 0.016(7) 0.007(6) 0.023(7) 0.001(5) -0.001(5) 0.001(5)
O9 0.024(8) 0.039(8) 0.031(8) -0.013(7) 0.003(6) -0.011(6)
O10 0.019(7) 0.026(7) 0.025(7) -0.010(6) 0.004(6) -0.008(6)
O11 0.019(7) 0.023(7) 0.017(6) -0.009(5) 0.009(5) -0.009(5)
O12 0.027(7) 0.016(6) 0.017(6) -0.011(5) 0.005(5) -0.006(5)
O13 0.013(7) 0.034(8) 0.039(8) -0.028(7) 0.007(6) 0.000(6)
O14 0.013(7) 0.032(8) 0.027(7) -0.016(6) 0.010(5) -0.004(6)
O15 0.020(7) 0.030(7) 0.013(6) -0.016(6) 0.003(5) -0.007(6)
O16 0.030(8) 0.027(8) 0.011(6) -0.006(6) 0.001(6) -0.013(6)
O17 0.015(6) 0.026(7) 0.017(6) -0.010(5) -0.003(5) -0.002(5)

loop_
_atom_type_symbol
_atom_type_description
_atom_type_scat_dispersion_real
_atom_type_scat_dispersion_imag
_atom_type_scat_source
Mg Mg 0.0486 0.0363 'International Tables Vol C Tables 4.2.6.8 and 6.1.1.4'
Na Na 0.0362 0.0249 'International Tables Vol C Tables 4.2.6.8 and 6.1.1.4'
O O 0.0106 0.0060 'International Tables Vol C Tables 4.2.6.8 and 6.1.1.4'
U U -9.6767 9.6646 'International Tables Vol C Tables 4.2.6.8 and 6.1.1.4'

loop_
_geom_angle_atom_site_label_1
_geom_angle_atom_site_label_2
_geom_angle_atom_site_label_3
_geom_angle
_geom_angle_site_symmetry_1
_geom_angle_site_symmetry_3
_geom_angle_publ_flag
U2 U1 U2 57.19(3) . 2_567 ?
U2 U1 Na1 61.49(11) . 1_455 ?
U2 U1 Na1 59.78(12) 2_567 1_455 ?
O1 U1 U2 99.7(4) . 2_567 ?
O1 U1 U2 100.7(4) . . ?
O1 U1 Na1 157.5(4) . 1_455 ?
O1 U1 O3 84.1(5) . 2_557 ?
O1 U1 O3 94.5(5) . . ?
O1 U1 O4 87.3(5) . . ?
O1 U1 O5 94.4(5) . . ?
O1 U1 O6 92.0(5) . . ?
O2 U1 U2 81.7(4) . 2_567 ?
O2 U1 U2 80.5(4) . . ?
O2 U1 Na1 23.9(4) . 1_455 ?
O2 U1 O1 178.5(5) . . ?
O2 U1 O3 96.7(5) . 2_557 ?
O2 U1 O3 84.7(5) . . ?
O2 U1 O4 91.5(5) . . ?
O2 U1 O5 87.0(5) . . ?
O2 U1 O6 88.3(5) . . ?
O3 U1 U2 39.1(3) 2_557 2_567 ?
O3 U1 U2 157.1(3) . . ?
O3 U1 U2 95.2(3) 2_557 . ?
O3 U1 U2 103.6(3) . 2_567 ?
O3 U1 Na1 84.1(3) 2_557 1_455 ?
O3 U1 Na1 99.2(3) . 1_455 ?
O3 U1 O3 69.3(5) . 2_557 ?
O3 U1 O6 157.1(4) . . ?
O4 U1 U2 106.4(3) . . ?
O4 U1 U2 163.0(3) . 2_567 ?
O4 U1 Na1 110.1(4) . 1_455 ?
O4 U1 O3 157.9(4) . 2_557 ?
O4 U1 O3 91.2(4) . . ?
O4 U1 O6 67.1(4) . . ?
O5 U1 U2 30.0(3) . . ?
O5 U1 U2 28.8(3) . 2_567 ?
O5 U1 Na1 63.2(3) . 1_455 ?
O5 U1 O3 132.4(4) . . ?
O5 U1 O3 65.2(4) . 2_557 ?
O5 U1 O4 135.9(5) . . ?
O5 U1 O6 68.8(5) . . ?
O6 U1 U2 96.9(3) . 2_567 ?
O6 U1 U2 39.9(3) . . ?
O6 U1 Na1 82.3(3) . 1_455 ?
O6 U1 O3 133.3(4) . 2_557 ?
U1 U2 U1 122.81(3) . 2_567 ?
U1 U2 Na1 91.60(11) 2_567 1_455 ?
U1 U2 Na1 60.79(11) 2_567 2_667 ?
U1 U2 Na1 60.17(11) . 1_455 ?
U1 U2 Na1 93.31(12) . 2_667 ?
U2 U2 U1 61.12(3) 2_567 2_567 ?
U2 U2 U1 61.68(3) 2_567 . ?
U2 U2 Na1 60.72(12) 2_567 1_455 ?
U2 U2 Na1 63.19(12) 2_567 2_667 ?
Na1 U2 Na1 123.92(11) 2_667 1_455 ?
O3 U2 U1 160.4(3) 1_565 . ?
O3 U2 U1 41.5(3) 1_565 2_567 ?
O3 U2 U2 101.3(3) 1_565 2_567 ?
O3 U2 Na1 104.0(3) 1_565 1_455 ?
O3 U2 Na1 86.6(3) 1_565 2_667 ?
O3 U2 O6 155.1(4) 1_565 . ?
O5 U2 U1 27.8(3) 2_567 2_567 ?
O5 U2 U1 94.9(3) . 2_567 ?
O5 U2 U1 28.6(3) . . ?
O5 U2 U1 95.8(3) 2_567 . ?
O5 U2 U2 34.8(3) 2_567 2_567 ?
O5 U2 U2 34.4(3) . 2_567 ?
O5 U2 Na1 72.4(3) . 2_667 ?
O5 U2 Na1 61.8(3) . 1_455 ?
O5 U2 Na1 70.6(3) 2_567 1_455 ?
O5 U2 Na1 63.8(3) 2_567 2_667 ?
O5 U2 O3 135.7(4) . 1_565 ?
O5 U2 O3 66.6(4) 2_567 1_565 ?
O5 U2 O5 69.2(5) 2_567 . ?
O5 U2 O6 68.5(4) . . ?
O5 U2 O6 136.7(4) 2_567 . ?
O5 U2 O9 140.3(5) . . ?
O5 U2 O9 150.2(5) 2_567 . ?
O6 U2 U1 41.0(3) . . ?
O6 U2 U1 163.3(3) . 2_567 ?
O6 U2 U2 102.5(3) . 2_567 ?
O6 U2 Na1 81.9(3) . 1_455 ?
O6 U2 Na1 110.5(3) . 2_667 ?
O7 U2 U1 83.6(4) . 2_567 ?
O7 U2 U1 97.4(4) . . ?
O7 U2 U2 91.0(4) . 2_567 ?
O7 U2 Na1 30.2(4) . 2_667 ?
O7 U2 Na1 149.3(4) . 1_455 ?
O7 U2 O3 92.3(5) . 1_565 ?
O7 U2 O5 93.3(5) . 2_567 ?
O7 U2 O5 88.3(5) . . ?
O7 U2 O6 94.2(5) . . ?
O7 U2 O9 85.6(5) . . ?
O8 U2 U1 99.3(4) . 2_567 ?
O8 U2 U1 81.6(4) . . ?
O8 U2 U2 91.0(4) . 2_567 ?
O8 U2 Na1 31.7(4) . 1_455 ?
O8 U2 Na1 152.4(4) . 2_667 ?
O8 U2 O3 89.5(5) . 1_565 ?
O8 U2 O5 89.6(5) . 2_567 ?
O8 U2 O5 92.0(5) . . ?
O8 U2 O6 83.2(5) . . ?
O8 U2 O7 177.0(5) . . ?
O8 U2 O9 92.3(5) . . ?
O9 U2 U1 123.2(4) . 2_567 ?
O9 U2 U1 113.9(4) . . ?
O9 U2 U2 174.0(4) . 2_567 ?
O9 U2 Na1 121.4(4) . 1_455 ?
O9 U2 Na1 114.4(4) . 2_667 ?
O9 U2 O3 83.7(4) . 1_565 ?
O9 U2 O6 72.9(5) . . ?
U3 U3 Mg1 85.04(4) 2_676 . ?
U3 U3 Na1 105.33(13) 2_676 . ?
U4 U3 U3 67.27(3) . 2_676 ?
U4 U3 Mg1 86.38(3) . . ?
U4 U3 Na1 67.10(12) . . ?
Na1 U3 Mg1 143.73(12) . . ?
O4 U3 U3 101.8(3) 1_565 2_676 ?
O4 U3 U4 168.9(3) 1_565 . ?
O4 U3 Mg1 94.8(3) 1_565 . ?
O4 U3 Na1 116.1(3) 1_565 . ?
O9 U3 U3 175.7(3) . 2_676 ?
O9 U3 U4 114.1(3) . . ?
O9 U3 Mg1 99.0(3) . . ?
O9 U3 Na1 72.2(4) . . ?
O9 U3 O4 76.7(5) . 1_565 ?
O10 U3 U3 91.6(4) . 2_676 ?
O10 U3 U4 87.2(4) . . ?
O10 U3 Mg1 173.5(4) . . ?
O10 U3 Na1 32.4(4) . . ?
O10 U3 O4 91.4(5) . 1_565 ?
O10 U3 O9 84.5(5) . . ?
O10 U3 O12 90.0(5) . 2_676 ?
O10 U3 O12 92.7(5) . . ?
O10 U3 O15 88.4(5) . 2_666 ?
O11 U3 U3 92.9(4) . 2_676 ?
O11 U3 U4 95.8(4) . . ?
O11 U3 Mg1 10.5(4) . . ?
O11 U3 Na1 146.4(4) . . ?
O11 U3 O4 86.4(5) . 1_565 ?
O11 U3 O9 91.0(5) . . ?
O11 U3 O10 175.3(5) . . ?
O11 U3 O12 93.0(5) . 2_676 ?
O11 U3 O12 91.8(5) . . ?
O11 U3 O15 91.7(5) . 2_666 ?
O12 U3 U3 34.7(3) . 2_676 ?
O12 U3 U3 34.1(3) 2_676 2_676 ?
O12 U3 U4 101.2(3) 2_676 . ?
O12 U3 U4 32.9(3) . . ?
O12 U3 Mg1 90.4(3) 2_676 . ?
O12 U3 Mg1 81.4(3) . . ?
O12 U3 Na1 88.0(3) . . ?
O12 U3 Na1 117.9(3) 2_676 . ?
O12 U3 O4 136.3(4) . 1_565 ?
O12 U3 O4 67.7(4) 2_676 1_565 ?
O12 U3 O9 147.0(5) . . ?
O12 U3 O9 143.8(4) 2_676 . ?
O12 U3 O12 68.8(5) . 2_676 ?
O12 U3 O15 69.4(4) . 2_666 ?
O12 U3 O15 138.0(4) 2_676 2_666 ?
O15 U3 U3 104.0(3) 2_666 2_676 ?
O15 U3 U4 36.8(3) 2_666 . ?
O15 U3 Mg1 87.0(3) 2_666 . ?
O15 U3 Na1 56.9(3) 2_666 . ?
O15 U3 O4 154.2(4) 2_666 1_565 ?
O15 U3 O9 77.7(5) 2_666 . ?
U3 U4 Na1 57.54(11) . . ?
U3 U4 Na1 106.23(12) . 2_666 ?
U4 U4 U3 71.69(3) 2_666 . ?
U4 U4 Na1 58.16(11) 2_666 . ?
U4 U4 Na1 67.05(12) 2_666 2_666 ?
Na1 U4 Na1 125.20(10) 2_666 . ?
O6 U4 U3 151.3(3) 2_666 . ?
O6 U4 U4 137.0(3) 2_666 2_666 ?
O6 U4 Na1 131.5(3) 2_666 . ?
O6 U4 Na1 89.2(3) 2_666 2_666 ?
O12 U4 U3 34.2(3) . . ?
O12 U4 U4 105.5(3) . 2_666 ?
O12 U4 Na1 80.4(3) . . ?
O12 U4 Na1 116.0(4) . 2_666 ?
O12 U4 O6 117.2(4) . 2_666 ?
O12 U4 O15 142.1(5) . . ?
O12 U4 O15 70.7(5) . 2_666 ?
O13 U4 U3 86.4(4) . . ?
O13 U4 U4 90.8(4) . 2_666 ?
O13 U4 Na1 39.4(4) . . ?
O13 U4 Na1 148.3(4) . 2_666 ?
O13 U4 O6 92.9(5) . 2_666 ?
O13 U4 O12 90.9(5) . . ?
O13 U4 O15 92.1(5) . . ?
O13 U4 O15 89.2(5) . 2_666 ?
O14 U4 U3 95.1(4) . . ?
O14 U4 U4 90.3(4) . 2_666 ?
O14 U4 Na1 142.1(4) . . ?
O14 U4 Na1 31.7(4) . 2_666 ?
O14 U4 O6 85.5(5) . 2_666 ?
O14 U4 O12 89.9(5) . . ?
O14 U4 O13 178.4(5) . . ?
O14 U4 O15 92.3(5) . 2_666 ?
O14 U4 O15 88.1(5) . . ?
O15 U4 U3 108.3(3) . . ?
O15 U4 U3 36.8(3) 2_666 . ?
O15 U4 U4 36.6(3) . 2_666 ?
O15 U4 U4 35.0(3) 2_666 2_666 ?
O15 U4 Na1 56.5(3) . 2_666 ?
O15 U4 Na1 49.9(3) 2_666 . ?
O15 U4 Na1 78.3(3) . . ?
O15 U4 Na1 84.8(3) 2_666 2_666 ?
O15 U4 O6 171.8(4) 2_666 2_666 ?
O15 U4 O6 100.4(4) . 2_666 ?
O15 U4 O15 71.6(5) . 2_666 ?
U3 Mg1 U3 180.0 . 2_576 ?
O11 Mg1 U3 9.2(3) . . ?
O11 Mg1 U3 170.8(3) . 2_576 ?
O11 Mg1 U3 170.8(3) 2_576 . ?
O11 Mg1 U3 9.2(3) 2_576 2_576 ?
O11 Mg1 O11 180.0(4) . 2_576 ?
O11 Mg1 O17 93.2(5) . 2_576 ?
O11 Mg1 O17 86.8(5) 2_576 2_576 ?
O11 Mg1 O17 93.2(5) 2_576 . ?
O11 Mg1 O17 86.8(5) . . ?
O16 Mg1 U3 87.8(3) . . ?
O16 Mg1 U3 92.2(3) 2_576 . ?
O16 Mg1 U3 92.2(3) . 2_576 ?
O16 Mg1 U3 87.8(3) 2_576 2_576 ?
O16 Mg1 O11 89.4(5) 2_576 2_576 ?
O16 Mg1 O11 90.6(5) 2_576 . ?
O16 Mg1 O11 90.6(5) . 2_576 ?
O16 Mg1 O11 89.4(5) . . ?
O16 Mg1 O16 180.0 . 2_576 ?
O16 Mg1 O17 93.4(5) . . ?
O16 Mg1 O17 86.6(5) . 2_576 ?
O16 Mg1 O17 93.4(5) 2_576 2_576 ?
O16 Mg1 O17 86.6(5) 2_576 . ?
O17 Mg1 U3 95.9(3) 2_576 2_576 ?
O17 Mg1 U3 84.1(3) 2_576 . ?
O17 Mg1 U3 95.9(3) . . ?
O17 Mg1 U3 84.1(3) . 2_576 ?
O17 Mg1 O17 180.0(6) 2_576 . ?
U1 Na1 U2 58.34(11) 1_655 1_655 ?
U1 Na1 U4 146.8(2) 1_655 . ?
U2 Na1 U1 59.43(11) 2_667 1_655 ?
U2 Na1 U2 56.08(11) 2_667 1_655 ?
U2 Na1 U4 148.1(2) 2_667 . ?
U2 Na1 U4 142.6(2) 1_655 . ?
U3 Na1 U1 156.5(2) . 1_655 ?
U3 Na1 U2 109.75(19) . 1_655 ?
U3 Na1 U2 97.08(18) . 2_667 ?
U3 Na1 U4 55.36(10) . . ?
U3 Na1 U4 69.10(13) . 2_666 ?
U4 Na1 U1 114.3(2) 2_666 1_655 ?
U4 Na1 U2 159.4(2) 2_666 1_655 ?
U4 Na1 U2 103.34(19) 2_666 2_667 ?
U4 Na1 U4 54.80(10) 2_666 . ?
O2 Na1 U1 17.6(3) 1_655 1_655 ?
O2 Na1 U2 75.4(4) 1_655 2_667 ?
O2 Na1 U2 72.2(3) 1_655 1_655 ?
O2 Na1 U3 169.7(4) 1_655 . ?
O2 Na1 U4 129.2(4) 1_655 . ?
O2 Na1 U4 105.3(4) 1_655 2_666 ?
O2 Na1 O7 88.8(5) 1_655 2_667 ?
O2 Na1 O8 82.0(4) 1_655 1_655 ?
O2 Na1 O10 158.9(5) 1_655 . ?
O2 Na1 O13 115.1(5) 1_655 . ?
O2 Na1 O14 82.6(5) 1_655 2_666 ?
O7 Na1 U1 75.5(3) 2_667 1_655 ?
O7 Na1 U2 75.8(3) 2_667 1_655 ?
O7 Na1 U2 21.4(3) 2_667 2_667 ?
O7 Na1 U3 82.0(3) 2_667 . ?
O7 Na1 U4 127.3(4) 2_667 . ?
O7 Na1 U4 83.7(3) 2_667 2_666 ?
O7 Na1 O8 94.4(5) 2_667 1_655 ?
O7 Na1 O13 150.8(5) 2_667 . ?
O8 Na1 U1 72.3(3) 1_655 1_655 ?
O8 Na1 U2 21.1(3) 1_655 1_655 ?
O8 Na1 U2 76.2(3) 1_655 2_667 ?
O8 Na1 U3 103.3(3) 1_655 . ?
O8 Na1 U4 172.3(4) 1_655 2_666 ?
O8 Na1 U4 122.1(4) 1_655 . ?
O8 Na1 O13 104.7(4) 1_655 . ?
O10 Na1 U1 142.2(4) . 1_655 ?
O10 Na1 U2 87.1(4) . 1_655 ?
O10 Na1 U2 89.8(4) . 2_667 ?
O10 Na1 U3 23.6(3) . . ?
O10 Na1 U4 92.6(4) . 2_666 ?
O10 Na1 U4 70.4(3) . . ?
O10 Na1 O7 82.1(5) . 2_667 ?
O10 Na1 O8 79.8(4) . 1_655 ?
O10 Na1 O13 80.0(4) . . ?
O10 Na1 O14 114.3(5) . 2_666 ?
O13 Na1 U1 131.1(3) . 1_655 ?
O13 Na1 U2 169.4(4) . 2_667 ?
O13 Na1 U2 125.7(4) . 1_655 ?
O13 Na1 U3 72.4(3) . . ?
O13 Na1 U4 23.8(3) . . ?
O13 Na1 U4 74.3(3) . 2_666 ?
O14 Na1 U1 91.7(4) 2_666 1_655 ?
O14 Na1 U2 145.5(4) 2_666 1_655 ?
O14 Na1 U2 95.4(4) 2_666 2_667 ?
O14 Na1 U3 91.2(4) 2_666 . ?
O14 Na1 U4 71.9(4) 2_666 . ?
O14 Na1 U4 22.9(3) 2_666 2_666 ?
O14 Na1 O7 80.5(5) 2_666 2_667 ?
O14 Na1 O8 163.9(5) 2_666 1_655 ?
O14 Na1 O13 86.2(5) 2_666 . ?
U1 O2 Na1 138.5(7) . 1_455 ?
U1 O3 U1 110.7(5) . 2_557 ?
U1 O3 U2 137.6(5) . 1_545 ?
U2 O3 U1 99.4(4) 1_545 2_557 ?
U1 O4 U3 136.8(6) . 1_545 ?
U1 O5 U2 121.3(6) . . ?
U1 O5 U2 123.4(6) . 2_567 ?
U2 O5 U2 110.8(5) 2_567 . ?
U2 O6 U1 99.2(4) . . ?
U4 O6 U1 111.8(5) 2_666 . ?
U4 O6 U2 122.1(5) 2_666 . ?
U2 O7 Na1 128.3(6) . 2_667 ?
U2 O8 Na1 127.2(6) . 1_455 ?
U2 O9 U3 135.1(6) . . ?
U3 O10 Na1 124.1(6) . . ?
U3 O11 Mg1 160.3(7) . . ?
U3 O12 U3 111.2(5) . 2_676 ?
U4 O12 U3 134.8(6) . 2_676 ?
U4 O12 U3 112.9(5) . . ?
U4 O13 Na1 116.8(6) . . ?
U4 O14 Na1 125.4(7) . 2_666 ?
U3 O15 U4 106.4(5) 2_666 2_666 ?
U4 O15 U3 145.1(6) . 2_666 ?
U4 O15 U4 108.4(5) . 2_666 ?

loop_
_geom_bond_atom_site_label_1
_geom_bond_atom_site_label_2
_geom_bond_distance
_geom_bond_site_symmetry_2
_geom_bond_publ_flag
U1 U2 3.8845(16) 2_567 ?
U1 U2 3.8639(12) . ?
U1 Na1 3.938(8) 1_455 ?
U1 O1 1.805(12) . ?
U1 O2 1.792(13) . ?
U1 O3 2.381(12) . ?
U1 O3 2.607(12) 2_557 ?
U1 O4 2.317(13) . ?
U1 O5 2.168(13) . ?
U1 O6 2.566(12) . ?
U2 U2 3.7087(17) 2_567 ?
U2 Na1 3.898(8) 2_667 ?
U2 Na1 3.989(8) 1_455 ?
U2 O3 2.483(12) 1_565 ?
U2 O5 2.263(12) . ?
U2 O5 2.243(13) 2_567 ?
U2 O6 2.509(13) . ?
U2 O7 1.817(11) . ?
U2 O8 1.800(12) . ?
U2 O9 2.314(13) . ?
U3 U3 3.7363(18) 2_676 ?
U3 U4 3.6793(13) . ?
U3 Mg1 3.8226(14) . ?
U3 Na1 3.773(8) . ?
U3 O4 2.431(12) 1_565 ?
U3 O9 2.336(14) . ?
U3 O10 1.820(13) . ?
U3 O11 1.819(12) . ?
U3 O12 2.247(12) . ?
U3 O12 2.281(12) 2_676 ?
U3 O15 2.295(12) 2_666 ?
U4 U4 3.6553(18) 2_666 ?
U4 Na1 3.800(8) 2_666 ?
U4 Na1 4.119(8) . ?
U4 O6 2.477(13) 2_666 ?
U4 O12 2.169(11) . ?
U4 O13 1.861(13) . ?
U4 O14 1.813(13) . ?
U4 O15 2.207(13) . ?
U4 O15 2.299(12) 2_666 ?
Mg1 O11 2.061(12) 2_576 ?
Mg1 O11 2.061(12) . ?
Mg1 O16 2.051(11) 2_576 ?
Mg1 O16 2.051(11) . ?
Mg1 O17 2.120(12) . ?
Mg1 O17 2.120(12) 2_576 ?
Na1 O2 2.412(15) 1_655 ?
Na1 O7 2.501(13) 2_667 ?
Na1 O8 2.634(14) 1_655 ?
Na1 O10 2.439(15) . ?
Na1 O13 2.931(16) . ?
Na1 O14 2.450(15) 2_666 ?

loop_
_geom_torsion_atom_site_label_1
_geom_torsion_atom_site_label_2
_geom_torsion_atom_site_label_3
_geom_torsion_atom_site_label_4
_geom_torsion
_geom_torsion_site_symmetry_1
_geom_torsion_site_symmetry_2
_geom_torsion_site_symmetry_3
_geom_torsion_site_symmetry_4
_geom_torsion_publ_flag
U1 U2 O7 Na1 38.5(7) 2_567 . . 2_667 ?
U1 U2 O7 Na1 -83.9(7) . . . 2_667 ?
U1 U2 O8 Na1 44.3(6) . . . 1_455 ?
U1 U2 O8 Na1 -77.8(6) 2_567 . . 1_455 ?
U2 U1 O2 Na1 22.5(8) 2_567 . . 1_455 ?
U2 U1 O2 Na1 -35.4(8) . . . 1_455 ?
U2 U2 O7 Na1 -22.3(7) 2_567 . . 2_667 ?
U2 U2 O8 Na1 -16.9(6) 2_567 . . 1_455 ?
U3 U3 O10 Na1 -116.7(7) 2_676 . . . ?
U3 U3 O11 Mg1 41(2) 2_676 . . . ?
U3 U4 O13 Na1 39.6(5) . . . . ?
U3 U4 O14 Na1 -113.0(7) . . . 2_666 ?
U4 U3 O10 Na1 -49.5(7) . . . . ?
U4 U3 O11 Mg1 -26(2) . . . . ?
U4 U4 O13 Na1 -32.0(5) 2_666 . . . ?
U4 U4 O14 Na1 -41.4(7) 2_666 . . 2_666 ?
Na1 U2 O7 Na1 -43.8(13) 1_455 . . 2_667 ?
Na1 U2 O8 Na1 -36.7(13) 2_667 . . 1_455 ?
Na1 U3 O11 Mg1 -82(2) . . . . ?
Na1 U4 O13 Na1 -75.9(9) 2_666 . . . ?
Na1 U4 O14 Na1 -72.8(10) . . . 2_666 ?
O3 U1 O2 Na1 58.7(10) 2_557 . . 1_455 ?
O3 U1 O2 Na1 127.1(9) . . . 1_455 ?
O3 U2 O7 Na1 79.1(8) 1_565 . . 2_667 ?
O3 U2 O8 Na1 -118.2(7) 1_565 . . 1_455 ?
O4 U1 O2 Na1 -141.8(9) . . . 1_455 ?
O4 U3 O10 Na1 141.5(7) 1_565 . . . ?
O4 U3 O11 Mg1 143(2) 1_565 . . . ?
O5 U1 O2 Na1 -5.9(9) . . . 1_455 ?
O5 U2 O7 Na1 -56.6(8) . . . 2_667 ?
O5 U2 O7 Na1 12.4(8) 2_567 . . 2_667 ?
O5 U2 O8 Na1 17.5(7) . . . 1_455 ?
O5 U2 O8 Na1 -51.7(7) 2_567 . . 1_455 ?
O6 U1 O2 Na1 -74.8(9) . . . 1_455 ?
O6 U2 O7 Na1 -124.9(8) . . . 2_667 ?
O6 U2 O8 Na1 85.6(7) . . . 1_455 ?
O6 U4 O13 Na1 -169.1(6) 2_666 . . . ?
O6 U4 O14 Na1 95.8(7) 2_666 . . 2_666 ?
O9 U2 O7 Na1 162.6(8) . . . 2_667 ?
O9 U2 O8 Na1 158.1(7) . . . 1_455 ?
O9 U3 O10 Na1 65.0(7) . . . . ?
O9 U3 O11 Mg1 -140(2) . . . . ?
O12 U3 O10 Na1 -150.7(7) 2_676 . . . ?
O12 U3 O10 Na1 -82.0(7) . . . . ?
O12 U3 O11 Mg1 75(2) 2_676 . . . ?
O12 U3 O11 Mg1 7(2) . . . . ?
O12 U4 O13 Na1 73.6(6) . . . . ?
O12 U4 O14 Na1 -146.9(7) . . . 2_666 ?
O15 U3 O10 Na1 -12.7(7) 2_666 . . . ?
O15 U3 O11 Mg1 -63(2) 2_666 . . . ?
O15 U4 O13 Na1 3.0(6) 2_666 . . . ?
O15 U4 O13 Na1 -68.6(6) . . . . ?
O15 U4 O14 Na1 -4.8(7) . . . 2_666 ?
O15 U4 O14 Na1 -76.3(7) 2_666 . . 2_666 ?
